data_7719886
loop_
_publ_author_name
'Piyawongsiri, Thitirat'
'Chumsaeng, Phongnarin'
'Phomphrai, Khamphee'

_publ_section_title
;
 Indium alkoxide complexes supported by constrained Schiff-base ligands
 for the ring-opening (co)polymerization of cyclic esters
;
_journal_name_full 'Dalton Transactions'
_journal_paper_doi 10.1039/D5DT02356D
_journal_year 2025
_chemical_formula_moiety 'C44 H65 In N2 O3'
_chemical_formula_sum 'C44 H65 In N2 O3'
_chemical_formula_weight 784.80
_chemical_properties_physical Air-sensitive,Moisture-sensitive
_space_group_crystal_system monoclinic
_space_group_IT_number 9
_space_group_name_Hall 'C -2yc'
_space_group_name_H-M_alt 'C 1 c 1'
_atom_sites_solution_hydrogens mixed
_atom_sites_solution_primary dual
_audit_creation_date 2023-01-19
_audit_creation_method
;
Olex2 1.3
(compiled 2020.11.12 svn.r5f609507 for OlexSys, GUI svn.r6408)
;
_audit_update_record
;
2025-09-18 deposited with the CCDC.	2025-11-11 downloaded from the CCDC.
;
_cell_angle_alpha 90
_cell_angle_beta 105.651(3)
_cell_angle_gamma 90
_cell_formula_units_Z 4
_cell_length_a 10.2934(7)
_cell_length_b 33.327(2)
_cell_length_c 12.3176(9)
_cell_measurement_reflns_used 9785
_cell_measurement_temperature 100.00
_cell_measurement_theta_max 30.48
_cell_measurement_theta_min 2.75
_cell_volume 4068.9(5)
_computing_cell_refinement 'SAINT V8.40B (?, 2016)'
_computing_data_reduction 'SAINT V8.40B (?, 2016)'
_computing_molecular_graphics 'Olex2 1.3 (Dolomanov et al., 2009)'
_computing_publication_material 'Olex2 1.3 (Dolomanov et al., 2009)'
_computing_structure_refinement 'SHELXL 2018/3 (Sheldrick, 2015)'
_computing_structure_solution 'SHELXT 2018/2 (Sheldrick, 2018)'
_diffrn_ambient_temperature 100.00
_diffrn_measured_fraction_theta_full 0.999
_diffrn_measured_fraction_theta_max 1.000
_diffrn_measurement_device_type 'Bruker APEX-II CCD'
_diffrn_measurement_method '\f and \w scans'
_diffrn_radiation_type MoK\a
_diffrn_radiation_wavelength 0.71073
_diffrn_reflns_av_R_equivalents 0.0472
_diffrn_reflns_av_unetI/netI 0.0374
_diffrn_reflns_Laue_measured_fraction_full 0.999
_diffrn_reflns_Laue_measured_fraction_max 1.000
_diffrn_reflns_limit_h_max 14
_diffrn_reflns_limit_h_min -13
_diffrn_reflns_limit_k_max 46
_diffrn_reflns_limit_k_min -46
_diffrn_reflns_limit_l_max 17
_diffrn_reflns_limit_l_min -17
_diffrn_reflns_number 56659
_diffrn_reflns_point_group_measured_fraction_full 0.983
_diffrn_reflns_point_group_measured_fraction_max 0.969
_diffrn_reflns_theta_full 25.242
_diffrn_reflns_theta_max 30.033
_diffrn_reflns_theta_min 2.108
_diffrn_source_current 1.0
_diffrn_source_power 0.05
_diffrn_source_voltage 50.0
_diffrn_standards_number 0
_exptl_absorpt_coefficient_mu 0.621
_exptl_absorpt_correction_T_max 0.7461
_exptl_absorpt_correction_T_min 0.6939
_exptl_absorpt_correction_type multi-scan
_exptl_absorpt_process_details
;
SADABS-2016/2 (Bruker,2016/2) was used for absorption correction.
wR2(int) was 0.1278 before and 0.0681 after correction.
The Ratio of minimum to maximum transmission is 0.9300.
The \l/2 correction factor is Not present.
;
_exptl_crystal_colour yellow
_exptl_crystal_colour_primary yellow
_exptl_crystal_density_diffrn 1.281
_exptl_crystal_description block
_exptl_crystal_F_000 1664
_exptl_crystal_size_max 0.163
_exptl_crystal_size_mid 0.138
_exptl_crystal_size_min 0.053
_refine_diff_density_max 1.141
_refine_diff_density_min -0.505
_refine_diff_density_rms 0.061
_refine_ls_abs_structure_details
;
 Refined as an inversion twin.
;
_refine_ls_abs_structure_Flack 0.018(14)
_refine_ls_extinction_method none
_refine_ls_goodness_of_fit_ref 1.071
_refine_ls_hydrogen_treatment mixed
_refine_ls_matrix_type full
_refine_ls_number_parameters 491
_refine_ls_number_reflns 11529
_refine_ls_number_restraints 2
_refine_ls_restrained_S_all 1.071
_refine_ls_R_factor_all 0.0273
_refine_ls_R_factor_gt 0.0244
_refine_ls_shift/su_max 0.002
_refine_ls_shift/su_mean 0.000
_refine_ls_structure_factor_coef Fsqd
_refine_ls_weighting_details 'w=1/[\s^2^(Fo^2^)+(0.0074P)^2^+3.7455P] where P=(Fo^2^+2Fc^2^)/3'
_refine_ls_weighting_scheme calc
_refine_ls_wR_factor_gt 0.0509
_refine_ls_wR_factor_ref 0.0530
_reflns_Friedel_coverage 0.935
_reflns_Friedel_fraction_full 0.966
_reflns_Friedel_fraction_max 0.938
_reflns_number_gt 11026
_reflns_number_total 11529
_reflns_threshold_expression 'I > 2\s(I)'
_cod_data_source_file d5dt02356d2.cif
_cod_data_source_block c2
_cod_original_cell_volume 4068.8(5)
_cod_database_code 7719886
_shelx_shelxl_version_number 2018/3
_shelx_space_group_comment
;
The symmetry employed for this shelxl refinement is uniquely defined
by the following loop, which should always be used as a source of
symmetry information in preference to the above space-group names.
They are only intended as comments.
;
_shelx_estimated_absorpt_t_max 0.968
_shelx_estimated_absorpt_t_min 0.906
_olex2_refinement_description
;
1. Twinned data refinement
 Scales: 0.982
 0.018
2. Fixed Uiso
 At 1.2 times of:
  All C(H) groups, All C(H,H) groups
 At 1.5 times of:
  All C(H,H,H) groups
3.a Ternary CH refined with riding coordinates:
 C23(H23), C18(H18)
3.b Secondary CH2 refined with riding coordinates:
 C22(H22A,H22B), C19(H19A,H19B), C20(H20A,H20B), C39(H39A,H39B), C21(H21A,H21B)
3.c Aromatic/amide H refined with riding coordinates:
 C32(H32), C12(H12)
3.d Idealised Me refined as rotating group:
 C17(H17A,H17B,H17C), C31(H31A,H31B,H31C), C37(H37A,H37B,H37C), C43(H43A,H43B,
 H43C), C11(H11A,H11B,H11C), C42(H42A,H42B,H42C), C44(H44A,H44B,H44C), C30(H30A,
 H30B,H30C), C15(H15A,H15B,H15C), C35(H35A,H35B,H35C), C29(H29A,H29B,H29C),
 C10(H10A,H10B,H10C), C16(H16A,H16B,H16C), C9(H9A,H9B,H9C), C36(H36A,H36B,H36C)
;
_olex2_submission_special_instructions 'No special instructions were received'

loop_
_space_group_symop_operation_xyz
'x, y, z'
'x, -y, z+1/2'
'x+1/2, y+1/2, z'
'x+1/2, -y+1/2, z+1/2'

loop_
_atom_site_label
_atom_site_type_symbol
_atom_site_fract_x
_atom_site_fract_y
_atom_site_fract_z
_atom_site_U_iso_or_equiv
_atom_site_adp_type
_atom_site_occupancy
_atom_site_site_symmetry_order
_atom_site_calc_flag
_atom_site_refinement_flags_posn
_atom_site_refinement_flags_adp
_atom_site_refinement_flags_occupancy
_atom_site_disorder_assembly
_atom_site_disorder_group
In01 In 0.41321(2) 0.34728(2) 0.60720(2) 0.01081(4) Uani 1 1 d . . . . .
O2 O 0.37817(19) 0.40729(5) 0.62665(16) 0.0171(4) Uani 1 1 d . . . . .
O1 O 0.28405(18) 0.34226(5) 0.44534(15) 0.0133(4) Uani 1 1 d . . . . .
O3 O 0.3537(2) 0.30923(6) 0.70998(16) 0.0216(4) Uani 1 1 d . . . . .
N2 N 0.6155(2) 0.35684(7) 0.72818(18) 0.0133(4) Uani 1 1 d . . . . .
N1 N 0.5660(2) 0.32080(6) 0.53123(18) 0.0121(4) Uani 1 1 d . . . . .
C4 C 0.6923(3) 0.33325(8) 0.3869(2) 0.0144(5) Uani 1 1 d . . . . .
C26 C 0.4480(3) 0.43359(8) 0.7001(2) 0.0134(5) Uani 1 1 d . . . . .
C32 C 0.4651(3) 0.49814(8) 0.7910(2) 0.0155(5) Uani 1 1 d . . . . .
H32 H 0.422756 0.522641 0.801219 0.019 Uiso 1 1 calc R U . . .
C17 C 0.0417(3) 0.39180(9) 0.3277(3) 0.0198(6) Uani 1 1 d . . . . .
H17A H 0.101399 0.387406 0.403468 0.030 Uiso 1 1 calc R U . . .
H17B H -0.052497 0.390548 0.330409 0.030 Uiso 1 1 calc R U . . .
H17C H 0.059952 0.418241 0.300278 0.030 Uiso 1 1 calc R U . . .
C2 C 0.4518(3) 0.34413(7) 0.3424(2) 0.0103(4) Uani 1 1 d . . . . .
C22 C 0.8094(3) 0.30594(8) 0.8207(2) 0.0193(6) Uani 1 1 d . . . . .
H22A H 0.801805 0.312682 0.896985 0.023 Uiso 1 1 calc R U . . .
H22B H 0.886329 0.321103 0.807206 0.023 Uiso 1 1 calc R U . . .
C8 C 0.4287(3) 0.37755(9) 0.0373(2) 0.0176(6) Uani 1 1 d . . . . .
C27 C 0.3884(3) 0.47094(8) 0.7143(2) 0.0148(5) Uani 1 1 d . . . . .
C6 C 0.4898(3) 0.35212(7) 0.2427(2) 0.0119(5) Uani 1 1 d . . . . .
C33 C 0.5999(3) 0.49275(8) 0.8550(2) 0.0133(5) Uani 1 1 d . . . . .
C28 C 0.2424(3) 0.48069(8) 0.6471(2) 0.0177(5) Uani 1 1 d . . . . .
C3 C 0.5687(3) 0.33125(7) 0.4307(2) 0.0115(4) Uani 1 1 d . . . . .
C7 C 0.3944(3) 0.36496(8) 0.1456(2) 0.0139(5) Uani 1 1 d . . . . .
C1 C 0.3177(3) 0.34794(7) 0.3504(2) 0.0104(4) Uani 1 1 d . . . . .
C31 C 0.1971(3) 0.52218(9) 0.6771(3) 0.0258(6) Uani 1 1 d . . . . .
H31A H 0.256794 0.542826 0.660532 0.039 Uiso 1 1 calc R U . . .
H31B H 0.201329 0.522949 0.757553 0.039 Uiso 1 1 calc R U . . .
H31C H 0.104273 0.527247 0.632497 0.039 Uiso 1 1 calc R U . . .
C12 C 0.2599(3) 0.36637(8) 0.1542(2) 0.0139(5) Uani 1 1 d . . . . .
H12 H 0.192264 0.373836 0.088161 0.017 Uiso 1 1 calc R U . . .
C19 C 0.7127(3) 0.26250(8) 0.6033(2) 0.0188(5) Uani 1 1 d . . . . .
H19A H 0.631286 0.247851 0.609479 0.023 Uiso 1 1 calc R U . . .
H19B H 0.725991 0.256685 0.528248 0.023 Uiso 1 1 calc R U . . .
C23 C 0.6798(3) 0.31719(8) 0.7326(2) 0.0165(5) Uani 1 1 d . . . . .
H23 H 0.610973 0.297912 0.745440 0.020 Uiso 1 1 calc R U . . .
C13 C 0.2170(3) 0.35790(8) 0.2497(2) 0.0125(5) Uani 1 1 d . . . . .
C25 C 0.5831(3) 0.42710(7) 0.7647(2) 0.0126(5) Uani 1 1 d . . . . .
C37 C 0.5812(3) 0.56131(9) 0.9415(3) 0.0249(6) Uani 1 1 d . . . . .
H37A H 0.502910 0.552087 0.965557 0.037 Uiso 1 1 calc R U . . .
H37B H 0.550524 0.573368 0.866307 0.037 Uiso 1 1 calc R U . . .
H37C H 0.630994 0.581322 0.995010 0.037 Uiso 1 1 calc R U . . .
C20 C 0.8346(3) 0.24769(8) 0.6944(2) 0.0195(5) Uani 1 1 d . . . . .
H20A H 0.837382 0.218019 0.691819 0.023 Uiso 1 1 calc R U . . .
H20B H 0.917719 0.257967 0.678264 0.023 Uiso 1 1 calc R U . . .
C43 C 0.2114(3) 0.25926(9) 0.5957(3) 0.0259(6) Uani 1 1 d . . . . .
H43A H 0.221578 0.271478 0.526094 0.039 Uiso 1 1 calc R U . . .
H43B H 0.122133 0.246788 0.581225 0.039 Uiso 1 1 calc R U . . .
H43C H 0.281237 0.238802 0.621758 0.039 Uiso 1 1 calc R U . . .
C5 C 0.6394(3) 0.34397(9) 0.2617(2) 0.0158(5) Uani 1 1 d . . . . .
C11 C 0.5157(3) 0.41609(9) 0.0600(3) 0.0264(6) Uani 1 1 d . . . . .
H11A H 0.467147 0.437168 0.088454 0.040 Uiso 1 1 calc R U . . .
H11B H 0.533857 0.425087 -0.010216 0.040 Uiso 1 1 calc R U . . .
H11C H 0.601205 0.410422 0.116181 0.040 Uiso 1 1 calc R U . . .
C18 C 0.6907(3) 0.30740(8) 0.6136(2) 0.0155(5) Uani 1 1 d . . . . .
H18 H 0.769207 0.322242 0.599811 0.019 Uiso 1 1 calc R U . . .
C42 C 0.1152(3) 0.32358(10) 0.6472(3) 0.0265(6) Uani 1 1 d . . . . .
H42A H 0.125361 0.344196 0.705623 0.040 Uiso 1 1 calc R U . . .
H42B H 0.026284 0.310959 0.633924 0.040 Uiso 1 1 calc R U . . .
H42C H 0.123525 0.335959 0.577221 0.040 Uiso 1 1 calc R U . . .
C38 C 0.6586(3) 0.45658(8) 0.8380(2) 0.0135(5) Uani 1 1 d . . . . .
C14 C 0.0673(3) 0.35903(8) 0.2473(2) 0.0145(5) Uani 1 1 d . . . . .
C44 C 0.2164(3) 0.27234(10) 0.7968(3) 0.0244(6) Uani 1 1 d . . . . .
H44A H 0.289616 0.252867 0.822274 0.037 Uiso 1 1 calc R U . . .
H44B H 0.129342 0.258648 0.784690 0.037 Uiso 1 1 calc R U . . .
H44C H 0.224085 0.293200 0.854305 0.037 Uiso 1 1 calc R U . . .
C30 C 0.2321(3) 0.48090(9) 0.5197(2) 0.0226(6) Uani 1 1 d . . . . .
H30A H 0.140123 0.488123 0.477330 0.034 Uiso 1 1 calc R U . . .
H30B H 0.253976 0.454159 0.496511 0.034 Uiso 1 1 calc R U . . .
H30C H 0.295763 0.500539 0.504273 0.034 Uiso 1 1 calc R U . . .
C34 C 0.6736(3) 0.52555(8) 0.9376(2) 0.0165(5) Uani 1 1 d . . . . .
C41 C 0.2258(3) 0.29157(8) 0.6862(2) 0.0187(5) Uani 1 1 d . . . . .
C15 C -0.0240(3) 0.36826(10) 0.1294(2) 0.0234(6) Uani 1 1 d . . . . .
H15A H -0.002087 0.394905 0.105602 0.035 Uiso 1 1 calc R U . . .
H15B H -0.118556 0.367708 0.131129 0.035 Uiso 1 1 calc R U . . .
H15C H -0.009553 0.348064 0.075943 0.035 Uiso 1 1 calc R U . . .
C39 C 0.8004(3) 0.44139(9) 0.8901(3) 0.0267(7) Uani 1 1 d . . . . .
H39A H 0.820179 0.440800 0.973342 0.032 Uiso 1 1 calc R U . . .
H39B H 0.867361 0.458929 0.869025 0.032 Uiso 1 1 calc R U . . .
C35 C 0.7216(4) 0.50929(9) 1.0591(2) 0.0260(7) Uani 1 1 d . . . . .
H35A H 0.786842 0.487622 1.062251 0.039 Uiso 1 1 calc R U . . .
H35B H 0.644015 0.498961 1.082297 0.039 Uiso 1 1 calc R U . . .
H35C H 0.764368 0.530970 1.110073 0.039 Uiso 1 1 calc R U . . .
C29 C 0.1435(3) 0.44980(9) 0.6723(3) 0.0250(6) Uani 1 1 d . . . . .
H29A H 0.149788 0.450066 0.753134 0.038 Uiso 1 1 calc R U . . .
H29B H 0.166300 0.422999 0.650366 0.038 Uiso 1 1 calc R U . . .
H29C H 0.051308 0.456654 0.629531 0.038 Uiso 1 1 calc R U . . .
C21 C 0.8329(3) 0.26080(9) 0.8122(2) 0.0215(6) Uani 1 1 d . . . . .
H21A H 0.920005 0.253538 0.865851 0.026 Uiso 1 1 calc R U . . .
H21B H 0.760706 0.246029 0.834513 0.026 Uiso 1 1 calc R U . . .
C10 C 0.3018(3) 0.38815(10) -0.0579(2) 0.0246(6) Uani 1 1 d . . . . .
H10A H 0.241551 0.364845 -0.074188 0.037 Uiso 1 1 calc R U . . .
H10B H 0.328322 0.395619 -0.125842 0.037 Uiso 1 1 calc R U . . .
H10C H 0.254824 0.410703 -0.034170 0.037 Uiso 1 1 calc R U . . .
C16 C 0.0232(3) 0.31800(8) 0.2822(2) 0.0182(5) Uani 1 1 d . . . . .
H16A H 0.037551 0.297335 0.230046 0.027 Uiso 1 1 calc R U . . .
H16B H -0.072617 0.318971 0.280003 0.027 Uiso 1 1 calc R U . . .
H16C H 0.076655 0.311544 0.358911 0.027 Uiso 1 1 calc R U . . .
C40 C 0.8054(3) 0.39912(10) 0.8437(3) 0.0245(7) Uani 1 1 d . . . . .
C9 C 0.5049(3) 0.34451(10) -0.0074(2) 0.0245(6) Uani 1 1 d . . . . .
H9A H 0.595474 0.341428 0.043842 0.037 Uiso 1 1 calc R U . . .
H9B H 0.512057 0.351917 -0.082523 0.037 Uiso 1 1 calc R U . . .
H9C H 0.455716 0.319111 -0.011881 0.037 Uiso 1 1 calc R U . . .
C24 C 0.6632(3) 0.39040(8) 0.7724(2) 0.0132(5) Uani 1 1 d . . . . .
C36 C 0.7946(3) 0.54159(10) 0.8995(3) 0.0290(7) Uani 1 1 d . . . . .
H36A H 0.836823 0.563764 0.948689 0.044 Uiso 1 1 calc R U . . .
H36B H 0.763363 0.551196 0.821542 0.044 Uiso 1 1 calc R U . . .
H36C H 0.860543 0.520030 0.903899 0.044 Uiso 1 1 calc R U . . .
H4A H 0.751(4) 0.3542(11) 0.433(3) 0.024(9) Uiso 1 1 d . . . . .
H5A H 0.653(4) 0.3212(11) 0.217(3) 0.028(10) Uiso 1 1 d . . . . .
H4B H 0.744(3) 0.3079(10) 0.400(3) 0.019(8) Uiso 1 1 d . . . . .
H5B H 0.689(4) 0.3691(11) 0.241(3) 0.031(10) Uiso 1 1 d . . . . .
H40A H 0.827(4) 0.3813(13) 0.904(4) 0.039(13) Uiso 1 1 d . . . . .
H40B H 0.875(4) 0.3984(13) 0.792(4) 0.046(12) Uiso 1 1 d . . . . .

loop_
_atom_site_aniso_label
_atom_site_aniso_U_11
_atom_site_aniso_U_22
_atom_site_aniso_U_33
_atom_site_aniso_U_23
_atom_site_aniso_U_13
_atom_site_aniso_U_12
In01 0.01115(6) 0.01247(6) 0.00871(6) 0.00027(9) 0.00250(5) 0.00000(9)
O2 0.0159(10) 0.0132(8) 0.0178(9) -0.0040(7) -0.0028(7) 0.0024(7)
O1 0.0112(8) 0.0207(9) 0.0078(8) 0.0007(7) 0.0020(7) -0.0018(7)
O3 0.0211(10) 0.0279(11) 0.0154(9) 0.0069(8) 0.0042(8) -0.0064(8)
N2 0.0136(10) 0.0146(10) 0.0114(10) -0.0002(8) 0.0027(8) 0.0025(8)
N1 0.0112(10) 0.0137(10) 0.0101(9) 0.0003(8) 0.0007(8) 0.0016(8)
C4 0.0114(11) 0.0195(13) 0.0126(11) -0.0010(10) 0.0040(9) 0.0006(10)
C26 0.0131(12) 0.0139(11) 0.0125(11) 0.0001(9) 0.0022(9) -0.0010(9)
C32 0.0173(12) 0.0129(11) 0.0164(12) 0.0001(9) 0.0050(10) 0.0016(9)
C17 0.0158(14) 0.0190(14) 0.0246(15) -0.0004(12) 0.0055(12) 0.0033(11)
C2 0.0115(11) 0.0107(11) 0.0086(10) 0.0007(8) 0.0027(9) -0.0013(9)
C22 0.0221(14) 0.0175(13) 0.0140(12) 0.0010(10) -0.0023(11) 0.0035(11)
C8 0.0224(14) 0.0200(15) 0.0122(13) 0.0025(11) 0.0079(11) 0.0009(11)
C27 0.0145(12) 0.0159(12) 0.0131(11) 0.0029(9) 0.0023(9) 0.0020(10)
C6 0.0120(11) 0.0120(11) 0.0122(11) -0.0005(9) 0.0042(9) -0.0013(9)
C33 0.0154(12) 0.0126(11) 0.0117(11) 0.0005(9) 0.0031(9) -0.0014(9)
C28 0.0154(13) 0.0151(12) 0.0200(13) -0.0004(10) 0.0003(10) 0.0043(10)
C3 0.0119(11) 0.0102(11) 0.0125(11) -0.0022(9) 0.0036(9) -0.0019(9)
C7 0.0168(13) 0.0124(12) 0.0123(12) 0.0005(10) 0.0034(10) -0.0006(10)
C1 0.0119(11) 0.0100(10) 0.0089(10) 0.0006(8) 0.0020(9) -0.0008(9)
C31 0.0231(15) 0.0211(14) 0.0293(16) -0.0028(12) 0.0006(12) 0.0085(12)
C12 0.0162(12) 0.0136(11) 0.0105(11) 0.0020(9) 0.0013(9) 0.0012(9)
C19 0.0253(14) 0.0152(12) 0.0151(12) 0.0002(10) 0.0040(11) 0.0054(11)
C23 0.0196(13) 0.0155(12) 0.0127(12) -0.0001(9) 0.0012(10) 0.0061(10)
C13 0.0132(12) 0.0129(11) 0.0110(11) -0.0008(9) 0.0025(9) -0.0007(9)
C25 0.0143(12) 0.0126(11) 0.0102(10) 0.0003(9) 0.0019(9) 0.0003(9)
C37 0.0277(16) 0.0148(13) 0.0293(16) -0.0061(11) 0.0027(13) 0.0002(11)
C20 0.0200(14) 0.0140(12) 0.0225(14) 0.0015(10) 0.0023(11) 0.0046(10)
C43 0.0311(17) 0.0213(14) 0.0247(15) 0.0017(12) 0.0064(13) -0.0035(12)
C5 0.0125(12) 0.0229(13) 0.0130(11) 0.0027(10) 0.0052(9) 0.0012(10)
C11 0.0322(17) 0.0252(15) 0.0246(15) 0.0077(12) 0.0125(13) -0.0060(13)
C18 0.0156(12) 0.0157(12) 0.0134(12) 0.0019(10) 0.0009(10) 0.0047(10)
C42 0.0235(15) 0.0282(16) 0.0295(16) 0.0102(13) 0.0101(13) 0.0001(13)
C38 0.0136(11) 0.0142(11) 0.0120(11) 0.0011(9) 0.0024(9) -0.0008(9)
C14 0.0101(11) 0.0194(12) 0.0131(11) 0.0022(9) 0.0018(9) 0.0017(9)
C44 0.0235(15) 0.0283(16) 0.0220(14) 0.0098(12) 0.0072(12) -0.0049(12)
C30 0.0220(14) 0.0221(14) 0.0196(13) 0.0025(11) -0.0017(11) 0.0045(11)
C34 0.0175(13) 0.0134(11) 0.0176(12) -0.0014(10) 0.0032(10) -0.0020(10)
C41 0.0223(14) 0.0183(13) 0.0160(12) 0.0054(10) 0.0061(11) -0.0038(11)
C15 0.0132(13) 0.0375(17) 0.0166(13) 0.0041(12) -0.0008(10) 0.0027(12)
C39 0.0160(14) 0.0208(14) 0.0356(17) -0.0091(13) -0.0061(12) 0.0029(11)
C35 0.0408(19) 0.0191(14) 0.0149(13) -0.0024(11) 0.0019(12) 0.0014(13)
C29 0.0159(13) 0.0247(15) 0.0330(16) 0.0041(12) 0.0040(12) 0.0021(11)
C21 0.0250(15) 0.0215(14) 0.0164(13) 0.0053(11) 0.0032(11) 0.0076(11)
C10 0.0278(16) 0.0325(16) 0.0134(12) 0.0070(11) 0.0056(11) 0.0064(13)
C16 0.0111(12) 0.0203(13) 0.0222(14) -0.0002(11) 0.0027(10) -0.0027(10)
C40 0.0167(15) 0.0224(16) 0.0281(17) -0.0058(13) -0.0049(13) 0.0023(12)
C9 0.0287(16) 0.0336(17) 0.0134(13) 0.0002(11) 0.0096(12) 0.0054(13)
C24 0.0126(12) 0.0158(12) 0.0103(11) 0.0010(9) 0.0017(9) 0.0017(9)
C36 0.0296(17) 0.0258(16) 0.0327(17) -0.0094(13) 0.0103(14) -0.0143(13)

loop_
_atom_type_symbol
_atom_type_description
_atom_type_scat_dispersion_real
_atom_type_scat_dispersion_imag
_atom_type_scat_source
C C 0.0033 0.0016 'International Tables Vol C Tables 4.2.6.8 and 6.1.1.4'
H H 0.0000 0.0000 'International Tables Vol C Tables 4.2.6.8 and 6.1.1.4'
In In -0.7276 1.3100 'International Tables Vol C Tables 4.2.6.8 and 6.1.1.4'
N N 0.0061 0.0033 'International Tables Vol C Tables 4.2.6.8 and 6.1.1.4'
O O 0.0106 0.0060 'International Tables Vol C Tables 4.2.6.8 and 6.1.1.4'

loop_
_geom_angle_atom_site_label_1
_geom_angle_atom_site_label_2
_geom_angle_atom_site_label_3
_geom_angle
_geom_angle_site_symmetry_1
_geom_angle_site_symmetry_3
_geom_angle_publ_flag
O2 In01 O1 95.90(7) . . ?
O2 In01 N2 86.84(8) . . ?
O2 In01 N1 127.04(8) . . ?
O1 In01 N2 152.85(8) . . ?
O1 In01 N1 84.62(7) . . ?
O3 In01 O2 116.68(9) . . ?
O3 In01 O1 109.22(8) . . ?
O3 In01 N2 93.31(8) . . ?
O3 In01 N1 112.81(9) . . ?
N1 In01 N2 72.47(8) . . ?
C26 O2 In01 130.01(17) . . ?
C1 O1 In01 125.76(16) . . ?
C41 O3 In01 124.44(16) . . ?
C23 N2 In01 103.06(16) . . ?
C24 N2 In01 126.13(18) . . ?
C24 N2 C23 130.5(2) . . ?
C3 N1 In01 119.84(17) . . ?
C3 N1 C18 120.0(2) . . ?
C18 N1 In01 114.53(16) . . ?
C3 C4 C5 105.3(2) . . ?
C3 C4 H4A 106(2) . . ?
C3 C4 H4B 112(2) . . ?
C5 C4 H4A 114(2) . . ?
C5 C4 H4B 113.0(19) . . ?
H4A C4 H4B 107(3) . . ?
O2 C26 C27 119.4(2) . . ?
O2 C26 C25 123.5(2) . . ?
C27 C26 C25 117.1(2) . . ?
C27 C32 H32 116.9 . . ?
C27 C32 C33 126.1(2) . . ?
C33 C32 H32 116.9 . . ?
H17A C17 H17B 109.5 . . ?
H17A C17 H17C 109.5 . . ?
H17B C17 H17C 109.5 . . ?
C14 C17 H17A 109.5 . . ?
C14 C17 H17B 109.5 . . ?
C14 C17 H17C 109.5 . . ?
C6 C2 C3 109.8(2) . . ?
C6 C2 C1 123.2(2) . . ?
C1 C2 C3 127.0(2) . . ?
H22A C22 H22B 108.4 . . ?
C23 C22 H22A 110.0 . . ?
C23 C22 H22B 110.0 . . ?
C23 C22 C21 108.5(2) . . ?
C21 C22 H22A 110.0 . . ?
C21 C22 H22B 110.0 . . ?
C7 C8 C11 109.2(2) . . ?
C7 C8 C10 112.3(2) . . ?
C7 C8 C9 112.1(2) . . ?
C10 C8 C11 106.1(2) . . ?
C9 C8 C11 109.4(3) . . ?
C9 C8 C10 107.5(2) . . ?
C26 C27 C28 120.7(2) . . ?
C32 C27 C26 118.0(2) . . ?
C32 C27 C28 121.3(2) . . ?
C2 C6 C5 109.9(2) . . ?
C7 C6 C2 120.5(2) . . ?
C7 C6 C5 129.6(2) . . ?
C32 C33 C34 120.8(2) . . ?
C38 C33 C32 115.3(2) . . ?
C38 C33 C34 123.9(2) . . ?
C27 C28 C30 109.7(2) . . ?
C31 C28 C27 112.1(2) . . ?
C31 C28 C30 107.4(2) . . ?
C31 C28 C29 107.0(2) . . ?
C29 C28 C27 110.7(2) . . ?
C29 C28 C30 109.9(2) . . ?
N1 C3 C4 126.2(2) . . ?
N1 C3 C2 124.6(2) . . ?
C2 C3 C4 109.1(2) . . ?
C6 C7 C8 123.9(2) . . ?
C6 C7 C12 115.0(2) . . ?
C12 C7 C8 121.1(2) . . ?
O1 C1 C2 122.8(2) . . ?
O1 C1 C13 120.1(2) . . ?
C2 C1 C13 117.0(2) . . ?
C28 C31 H31A 109.5 . . ?
C28 C31 H31B 109.5 . . ?
C28 C31 H31C 109.5 . . ?
H31A C31 H31B 109.5 . . ?
H31A C31 H31C 109.5 . . ?
H31B C31 H31C 109.5 . . ?
C7 C12 H12 116.7 . . ?
C13 C12 C7 126.5(2) . . ?
C13 C12 H12 116.7 . . ?
H19A C19 H19B 108.0 . . ?
C20 C19 H19A 109.3 . . ?
C20 C19 H19B 109.3 . . ?
C20 C19 C18 111.6(2) . . ?
C18 C19 H19A 109.3 . . ?
C18 C19 H19B 109.3 . . ?
N2 C23 C22 123.1(2) . . ?
N2 C23 H23 104.6 . . ?
N2 C23 C18 107.6(2) . . ?
C22 C23 H23 104.6 . . ?
C22 C23 C18 110.6(2) . . ?
C18 C23 H23 104.6 . . ?
C1 C13 C14 120.9(2) . . ?
C12 C13 C1 117.4(2) . . ?
C12 C13 C14 121.7(2) . . ?
C26 C25 C24 127.8(2) . . ?
C38 C25 C26 122.5(2) . . ?
C38 C25 C24 109.6(2) . . ?
H37A C37 H37B 109.5 . . ?
H37A C37 H37C 109.5 . . ?
H37B C37 H37C 109.5 . . ?
C34 C37 H37A 109.5 . . ?
C34 C37 H37B 109.5 . . ?
C34 C37 H37C 109.5 . . ?
C19 C20 H20A 109.0 . . ?
C19 C20 H20B 109.0 . . ?
H20A C20 H20B 107.8 . . ?
C21 C20 C19 113.0(2) . . ?
C21 C20 H20A 109.0 . . ?
C21 C20 H20B 109.0 . . ?
H43A C43 H43B 109.5 . . ?
H43A C43 H43C 109.5 . . ?
H43B C43 H43C 109.5 . . ?
C41 C43 H43A 109.5 . . ?
C41 C43 H43B 109.5 . . ?
C41 C43 H43C 109.5 . . ?
C4 C5 H5A 109(2) . . ?
C4 C5 H5B 112(2) . . ?
C6 C5 C4 105.5(2) . . ?
C6 C5 H5A 110(2) . . ?
C6 C5 H5B 111(2) . . ?
H5A C5 H5B 109(3) . . ?
C8 C11 H11A 109.5 . . ?
C8 C11 H11B 109.5 . . ?
C8 C11 H11C 109.5 . . ?
H11A C11 H11B 109.5 . . ?
H11A C11 H11C 109.5 . . ?
H11B C11 H11C 109.5 . . ?
N1 C18 C19 111.2(2) . . ?
N1 C18 C23 108.5(2) . . ?
N1 C18 H18 109.1 . . ?
C19 C18 C23 109.8(2) . . ?
C19 C18 H18 109.1 . . ?
C23 C18 H18 109.1 . . ?
H42A C42 H42B 109.5 . . ?
H42A C42 H42C 109.5 . . ?
H42B C42 H42C 109.5 . . ?
C41 C42 H42A 109.5 . . ?
C41 C42 H42B 109.5 . . ?
C41 C42 H42C 109.5 . . ?
C33 C38 C25 120.8(2) . . ?
C33 C38 C39 129.4(2) . . ?
C25 C38 C39 109.8(2) . . ?
C13 C14 C17 110.5(2) . . ?
C13 C14 C15 112.2(2) . . ?
C13 C14 C16 110.1(2) . . ?
C15 C14 C17 107.4(2) . . ?
C15 C14 C16 107.0(2) . . ?
C16 C14 C17 109.6(2) . . ?
H44A C44 H44B 109.5 . . ?
H44A C44 H44C 109.5 . . ?
H44B C44 H44C 109.5 . . ?
C41 C44 H44A 109.5 . . ?
C41 C44 H44B 109.5 . . ?
C41 C44 H44C 109.5 . . ?
C28 C30 H30A 109.5 . . ?
C28 C30 H30B 109.5 . . ?
C28 C30 H30C 109.5 . . ?
H30A C30 H30B 109.5 . . ?
H30A C30 H30C 109.5 . . ?
H30B C30 H30C 109.5 . . ?
C37 C34 C33 111.8(2) . . ?
C37 C34 C35 106.3(2) . . ?
C37 C34 C36 107.4(2) . . ?
C35 C34 C33 111.2(2) . . ?
C36 C34 C33 109.8(2) . . ?
C36 C34 C35 110.1(3) . . ?
O3 C41 C43 110.5(2) . . ?
O3 C41 C42 110.4(2) . . ?
O3 C41 C44 105.7(2) . . ?
C43 C41 C42 110.1(3) . . ?
C43 C41 C44 109.7(2) . . ?
C44 C41 C42 110.4(3) . . ?
C14 C15 H15A 109.5 . . ?
C14 C15 H15B 109.5 . . ?
C14 C15 H15C 109.5 . . ?
H15A C15 H15B 109.5 . . ?
H15A C15 H15C 109.5 . . ?
H15B C15 H15C 109.5 . . ?
C38 C39 H39A 110.5 . . ?
C38 C39 H39B 110.5 . . ?
C38 C39 C40 106.0(2) . . ?
H39A C39 H39B 108.7 . . ?
C40 C39 H39A 110.5 . . ?
C40 C39 H39B 110.5 . . ?
C34 C35 H35A 109.5 . . ?
C34 C35 H35B 109.5 . . ?
C34 C35 H35C 109.5 . . ?
H35A C35 H35B 109.5 . . ?
H35A C35 H35C 109.5 . . ?
H35B C35 H35C 109.5 . . ?
C28 C29 H29A 109.5 . . ?
C28 C29 H29B 109.5 . . ?
C28 C29 H29C 109.5 . . ?
H29A C29 H29B 109.5 . . ?
H29A C29 H29C 109.5 . . ?
H29B C29 H29C 109.5 . . ?
C22 C21 H21A 109.0 . . ?
C22 C21 H21B 109.0 . . ?
C20 C21 C22 113.0(2) . . ?
C20 C21 H21A 109.0 . . ?
C20 C21 H21B 109.0 . . ?
H21A C21 H21B 107.8 . . ?
C8 C10 H10A 109.5 . . ?
C8 C10 H10B 109.5 . . ?
C8 C10 H10C 109.5 . . ?
H10A C10 H10B 109.5 . . ?
H10A C10 H10C 109.5 . . ?
H10B C10 H10C 109.5 . . ?
C14 C16 H16A 109.5 . . ?
C14 C16 H16B 109.5 . . ?
C14 C16 H16C 109.5 . . ?
H16A C16 H16B 109.5 . . ?
H16A C16 H16C 109.5 . . ?
H16B C16 H16C 109.5 . . ?
C39 C40 H40A 109(3) . . ?
C39 C40 H40B 110(2) . . ?
C24 C40 C39 105.6(2) . . ?
C24 C40 H40A 109(3) . . ?
C24 C40 H40B 110(2) . . ?
H40A C40 H40B 114(4) . . ?
C8 C9 H9A 109.5 . . ?
C8 C9 H9B 109.5 . . ?
C8 C9 H9C 109.5 . . ?
H9A C9 H9B 109.5 . . ?
H9A C9 H9C 109.5 . . ?
H9B C9 H9C 109.5 . . ?
N2 C24 C25 123.8(2) . . ?
N2 C24 C40 127.8(2) . . ?
C25 C24 C40 108.4(2) . . ?
C34 C36 H36A 109.5 . . ?
C34 C36 H36B 109.5 . . ?
C34 C36 H36C 109.5 . . ?
H36A C36 H36B 109.5 . . ?
H36A C36 H36C 109.5 . . ?
H36B C36 H36C 109.5 . . ?

loop_
_geom_bond_atom_site_label_1
_geom_bond_atom_site_label_2
_geom_bond_distance
_geom_bond_site_symmetry_2
_geom_bond_publ_flag
In01 O2 2.0574(18) . ?
In01 O1 2.0834(18) . ?
In01 O3 2.0012(19) . ?
In01 N2 2.232(2) . ?
In01 N1 2.219(2) . ?
O2 C26 1.324(3) . ?
O1 C1 1.320(3) . ?
O3 C41 1.399(3) . ?
N2 C23 1.472(3) . ?
N2 C24 1.282(3) . ?
N1 C3 1.294(3) . ?
N1 C18 1.474(3) . ?
C4 C3 1.511(4) . ?
C4 C5 1.533(4) . ?
C4 H4A 0.99(4) . ?
C4 H4B 0.99(3) . ?
C26 C27 1.419(4) . ?
C26 C25 1.419(4) . ?
C32 H32 0.9500 . ?
C32 C27 1.391(4) . ?
C32 C33 1.410(4) . ?
C17 H17A 0.9800 . ?
C17 H17B 0.9800 . ?
C17 H17C 0.9800 . ?
C17 C14 1.544(4) . ?
C2 C6 1.412(3) . ?
C2 C3 1.452(3) . ?
C2 C1 1.416(3) . ?
C22 H22A 0.9900 . ?
C22 H22B 0.9900 . ?
C22 C23 1.522(4) . ?
C22 C21 1.532(4) . ?
C8 C7 1.528(4) . ?
C8 C11 1.548(4) . ?
C8 C10 1.543(4) . ?
C8 C9 1.537(4) . ?
C27 C28 1.542(4) . ?
C6 C7 1.394(4) . ?
C6 C5 1.518(4) . ?
C33 C38 1.390(4) . ?
C33 C34 1.545(4) . ?
C28 C31 1.536(4) . ?
C28 C30 1.544(4) . ?
C28 C29 1.538(4) . ?
C7 C12 1.418(4) . ?
C1 C13 1.425(3) . ?
C31 H31A 0.9800 . ?
C31 H31B 0.9800 . ?
C31 H31C 0.9800 . ?
C12 H12 0.9500 . ?
C12 C13 1.392(4) . ?
C19 H19A 0.9900 . ?
C19 H19B 0.9900 . ?
C19 C20 1.522(4) . ?
C19 C18 1.524(4) . ?
C23 H23 1.0000 . ?
C23 C18 1.536(4) . ?
C13 C14 1.533(4) . ?
C25 C38 1.416(3) . ?
C25 C24 1.464(3) . ?
C37 H37A 0.9800 . ?
C37 H37B 0.9800 . ?
C37 H37C 0.9800 . ?
C37 C34 1.534(4) . ?
C20 H20A 0.9900 . ?
C20 H20B 0.9900 . ?
C20 C21 1.520(4) . ?
C43 H43A 0.9800 . ?
C43 H43B 0.9800 . ?
C43 H43C 0.9800 . ?
C43 C41 1.528(4) . ?
C5 H5A 0.97(4) . ?
C5 H5B 1.05(4) . ?
C11 H11A 0.9800 . ?
C11 H11B 0.9800 . ?
C11 H11C 0.9800 . ?
C18 H18 1.0000 . ?
C42 H42A 0.9800 . ?
C42 H42B 0.9800 . ?
C42 H42C 0.9800 . ?
C42 C41 1.539(4) . ?
C38 C39 1.515(4) . ?
C14 C15 1.534(4) . ?
C14 C16 1.538(4) . ?
C44 H44A 0.9800 . ?
C44 H44B 0.9800 . ?
C44 H44C 0.9800 . ?
C44 C41 1.533(4) . ?
C30 H30A 0.9800 . ?
C30 H30B 0.9800 . ?
C30 H30C 0.9800 . ?
C34 C35 1.543(4) . ?
C34 C36 1.540(4) . ?
C15 H15A 0.9800 . ?
C15 H15B 0.9800 . ?
C15 H15C 0.9800 . ?
C39 H39A 0.9900 . ?
C39 H39B 0.9900 . ?
C39 C40 1.526(4) . ?
C35 H35A 0.9800 . ?
C35 H35B 0.9800 . ?
C35 H35C 0.9800 . ?
C29 H29A 0.9800 . ?
C29 H29B 0.9800 . ?
C29 H29C 0.9800 . ?
C21 H21A 0.9900 . ?
C21 H21B 0.9900 . ?
C10 H10A 0.9800 . ?
C10 H10B 0.9800 . ?
C10 H10C 0.9800 . ?
C16 H16A 0.9800 . ?
C16 H16B 0.9800 . ?
C16 H16C 0.9800 . ?
C40 C24 1.518(4) . ?
C40 H40A 0.93(4) . ?
C40 H40B 1.08(4) . ?
C9 H9A 0.9800 . ?
C9 H9B 0.9800 . ?
C9 H9C 0.9800 . ?
C36 H36A 0.9800 . ?
C36 H36B 0.9800 . ?
C36 H36C 0.9800 . ?

loop_
_geom_torsion_atom_site_label_1
_geom_torsion_atom_site_label_2
_geom_torsion_atom_site_label_3
_geom_torsion_atom_site_label_4
_geom_torsion
_geom_torsion_site_symmetry_1
_geom_torsion_site_symmetry_2
_geom_torsion_site_symmetry_3
_geom_torsion_site_symmetry_4
_geom_torsion_publ_flag
In01 O2 C26 C27 -165.59(18) . . . . ?
In01 O2 C26 C25 16.3(4) . . . . ?
In01 O1 C1 C2 23.4(3) . . . . ?
In01 O1 C1 C13 -157.37(18) . . . . ?
In01 O3 C41 C43 72.9(3) . . . . ?
In01 O3 C41 C42 -49.0(3) . . . . ?
In01 O3 C41 C44 -168.45(19) . . . . ?
In01 N2 C23 C22 -167.9(2) . . . . ?
In01 N2 C23 C18 61.6(2) . . . . ?
In01 N2 C24 C25 10.6(4) . . . . ?
In01 N2 C24 C40 -172.2(2) . . . . ?
In01 N1 C3 C4 149.0(2) . . . . ?
In01 N1 C3 C2 -29.1(3) . . . . ?
In01 N1 C18 C19 119.2(2) . . . . ?
In01 N1 C18 C23 -1.7(3) . . . . ?
O2 C26 C27 C32 -179.1(2) . . . . ?
O2 C26 C27 C28 1.4(4) . . . . ?
O2 C26 C25 C38 176.2(2) . . . . ?
O2 C26 C25 C24 -7.1(4) . . . . ?
O1 C1 C13 C12 175.5(2) . . . . ?
O1 C1 C13 C14 -4.7(4) . . . . ?
N2 C23 C18 N1 -39.9(3) . . . . ?
N2 C23 C18 C19 -161.6(2) . . . . ?
C26 C27 C28 C31 178.7(3) . . . . ?
C26 C27 C28 C30 -62.1(3) . . . . ?
C26 C27 C28 C29 59.3(3) . . . . ?
C26 C25 C38 C33 4.0(4) . . . . ?
C26 C25 C38 C39 -177.3(3) . . . . ?
C26 C25 C24 N2 -7.2(4) . . . . ?
C26 C25 C24 C40 175.1(3) . . . . ?
C32 C27 C28 C31 -0.7(4) . . . . ?
C32 C27 C28 C30 118.5(3) . . . . ?
C32 C27 C28 C29 -120.1(3) . . . . ?
C32 C33 C38 C25 -2.9(4) . . . . ?
C32 C33 C38 C39 178.7(3) . . . . ?
C32 C33 C34 C37 2.2(4) . . . . ?
C32 C33 C34 C35 120.9(3) . . . . ?
C32 C33 C34 C36 -116.9(3) . . . . ?
C2 C6 C7 C8 174.8(2) . . . . ?
C2 C6 C7 C12 -4.2(4) . . . . ?
C2 C6 C5 C4 -4.3(3) . . . . ?
C2 C1 C13 C12 -5.3(3) . . . . ?
C2 C1 C13 C14 174.5(2) . . . . ?
C22 C23 C18 N1 -177.0(2) . . . . ?
C22 C23 C18 C19 61.3(3) . . . . ?
C8 C7 C12 C13 -176.1(3) . . . . ?
C27 C26 C25 C38 -1.9(4) . . . . ?
C27 C26 C25 C24 174.8(3) . . . . ?
C27 C32 C33 C38 0.0(4) . . . . ?
C27 C32 C33 C34 180.0(3) . . . . ?
C6 C2 C3 N1 -178.3(2) . . . . ?
C6 C2 C3 C4 3.4(3) . . . . ?
C6 C2 C1 O1 -176.7(2) . . . . ?
C6 C2 C1 C13 4.1(4) . . . . ?
C6 C7 C12 C13 2.8(4) . . . . ?
C33 C32 C27 C26 1.9(4) . . . . ?
C33 C32 C27 C28 -178.6(3) . . . . ?
C33 C38 C39 C40 177.6(3) . . . . ?
C3 N1 C18 C19 -87.3(3) . . . . ?
C3 N1 C18 C23 151.8(2) . . . . ?
C3 C4 C5 C6 6.1(3) . . . . ?
C3 C2 C6 C7 179.9(2) . . . . ?
C3 C2 C6 C5 0.7(3) . . . . ?
C3 C2 C1 O1 4.4(4) . . . . ?
C3 C2 C1 C13 -174.8(2) . . . . ?
C7 C6 C5 C4 176.5(3) . . . . ?
C7 C12 C13 C1 2.0(4) . . . . ?
C7 C12 C13 C14 -177.8(3) . . . . ?
C1 C2 C6 C7 0.9(4) . . . . ?
C1 C2 C6 C5 -178.4(2) . . . . ?
C1 C2 C3 N1 0.8(4) . . . . ?
C1 C2 C3 C4 -177.6(2) . . . . ?
C1 C13 C14 C17 63.2(3) . . . . ?
C1 C13 C14 C15 -177.0(2) . . . . ?
C1 C13 C14 C16 -58.0(3) . . . . ?
C12 C13 C14 C17 -117.1(3) . . . . ?
C12 C13 C14 C15 2.7(4) . . . . ?
C12 C13 C14 C16 121.8(3) . . . . ?
C19 C20 C21 C22 -50.9(3) . . . . ?
C23 N2 C24 C25 -176.7(2) . . . . ?
C23 N2 C24 C40 0.5(5) . . . . ?
C23 C22 C21 C20 55.1(3) . . . . ?
C25 C26 C27 C32 -0.9(4) . . . . ?
C25 C26 C27 C28 179.7(2) . . . . ?
C25 C38 C39 C40 -1.0(4) . . . . ?
C20 C19 C18 N1 -175.2(2) . . . . ?
C20 C19 C18 C23 -55.0(3) . . . . ?
C5 C4 C3 N1 175.7(2) . . . . ?
C5 C4 C3 C2 -5.9(3) . . . . ?
C5 C6 C7 C8 -6.2(4) . . . . ?
C5 C6 C7 C12 174.9(3) . . . . ?
C11 C8 C7 C6 -65.7(3) . . . . ?
C11 C8 C7 C12 113.2(3) . . . . ?
C18 N1 C3 C4 -3.1(4) . . . . ?
C18 N1 C3 C2 178.7(2) . . . . ?
C18 C19 C20 C21 50.4(3) . . . . ?
C38 C33 C34 C37 -177.8(3) . . . . ?
C38 C33 C34 C35 -59.1(4) . . . . ?
C38 C33 C34 C36 63.1(3) . . . . ?
C38 C25 C24 N2 169.9(3) . . . . ?
C38 C25 C24 C40 -7.8(3) . . . . ?
C38 C39 C40 C24 -3.6(4) . . . . ?
C34 C33 C38 C25 177.1(2) . . . . ?
C34 C33 C38 C39 -1.3(4) . . . . ?
C39 C40 C24 N2 -170.6(3) . . . . ?
C39 C40 C24 C25 6.9(4) . . . . ?
C21 C22 C23 N2 170.4(3) . . . . ?
C21 C22 C23 C18 -60.4(3) . . . . ?
C10 C8 C7 C6 176.9(3) . . . . ?
C10 C8 C7 C12 -4.2(4) . . . . ?
C9 C8 C7 C6 55.8(4) . . . . ?
C9 C8 C7 C12 -125.3(3) . . . . ?
C24 N2 C23 C22 18.1(4) . . . . ?
C24 N2 C23 C18 -112.3(3) . . . . ?
C24 C25 C38 C33 -173.3(2) . . . . ?
C24 C25 C38 C39 5.5(3) . . . . ?

loop_
_twin_individual_id
_twin_individual_mass_fraction_refined
1 0.982
2 0.018
